data_2020710
loop_
_publ_author_name
'Tan, Xiong-Wen'
'Li, Heng-Feng'
'Li, Chang-Hong'

_publ_section_title
;
 Two new isomeric zinc(II) metal--organic frameworks based on
 1,5-bis(2-methyl-1<i>H</i>-imidazol-1-yl)pentane and 5-methylisophthalate
 ligands
;
_journal_issue 2
_journal_name_full 'Acta Crystallographica Section C'
_journal_page_first 78
_journal_page_last 83
_journal_paper_doi 10.1107/S2053229616020520
_journal_volume 73
_journal_year 2017
_chemical_formula_iupac '[Zn2 (C9 H6 O4)2 (C13 H20 N4)]'
_chemical_formula_moiety 'C31 H32 N4 O8 Zn2'
_chemical_formula_sum 'C31 H32 N4 O8 Zn2'
_chemical_formula_weight 719.34
_chemical_name_systematic
Poly[[\m-1,5-bis(2-methyl-1<i>H</i>-imidazol-1-yl)pentane-\k^2^<i>N</i>^3^:<i>N</i>^3'^](\m~3~-5-methylisophthalato-\k^3^<i>O</i>^1^:<i>O</i>^1'^:<i>O</i>^3^)(\m~3~-5-methylisophthalato-\k^4^<i>O</i>^1^:<i>O</i>^1'^:<i>O</i>^3^,<i>O</i>^3'^)dizinc(II)]
_space_group_crystal_system monoclinic
_space_group_IT_number 14
_space_group_name_Hall '-P 2yn'
_space_group_name_H-M_alt 'P 1 21/n 1'
_symmetry_space_group_name_Hall '-P 2yn'
_symmetry_space_group_name_H-M 'P 1 21/n 1'
_atom_sites_solution_hydrogens geom
_audit_creation_method SHELXL-2014/7
_cell_angle_alpha 90
_cell_angle_beta 95.625(2)
_cell_angle_gamma 90
_cell_formula_units_Z 4
_cell_length_a 11.1005(17)
_cell_length_b 17.486(3)
_cell_length_c 16.372(2)
_cell_measurement_reflns_used 3139
_cell_measurement_temperature 296(2)
_cell_measurement_theta_max 25.23
_cell_measurement_theta_min 2.12
_cell_volume 3162.6(8)
_computing_cell_refinement
;
SMART (Bruker, 2008)
;
_computing_data_collection
;
SMART (Bruker, 2008)
;
_computing_data_reduction
;
SAINT (Bruker, 2008)
;
_computing_molecular_graphics
;
SHELXTL (Bruker, 2008)
;
_computing_publication_material
;
SHELXTL (Bruker, 2008)
;
_computing_structure_refinement
;
SHELXL2014 (Sheldrick, 2015)
;
_computing_structure_solution
;
SHELXTL (Bruker, 2008)
;
_diffrn_ambient_temperature 296(2)
_diffrn_measured_fraction_theta_full 1.000
_diffrn_measured_fraction_theta_max 0.991
_diffrn_measurement_device_type 'Bruker SMART APEX CCD'
_diffrn_measurement_method 'phi and omega scans'
_diffrn_radiation_type MoK\a
_diffrn_radiation_wavelength 0.71073
_diffrn_reflns_av_R_equivalents 0.0427
_diffrn_reflns_limit_h_max 14
_diffrn_reflns_limit_h_min -14
_diffrn_reflns_limit_k_max 22
_diffrn_reflns_limit_k_min -22
_diffrn_reflns_limit_l_max 21
_diffrn_reflns_limit_l_min -21
_diffrn_reflns_number 36028
_diffrn_reflns_theta_full 25.242
_diffrn_reflns_theta_max 27.583
_diffrn_reflns_theta_min 1.708
_exptl_absorpt_coefficient_mu 1.573
_exptl_absorpt_correction_T_max 0.80
_exptl_absorpt_correction_T_min 0.63
_exptl_absorpt_correction_type multi-scan
_exptl_absorpt_process_details
;
(SADABS; Bruker, 2008)
;
_exptl_crystal_colour colorless
_exptl_crystal_density_diffrn 1.511
_exptl_crystal_density_method 'not measured'
_exptl_crystal_description block
_exptl_crystal_F_000 1480
_exptl_crystal_size_max 0.320
_exptl_crystal_size_mid 0.220
_exptl_crystal_size_min 0.150
_refine_diff_density_max 0.337
_refine_diff_density_min -0.255
_refine_ls_extinction_method none
_refine_ls_goodness_of_fit_ref 1.003
_refine_ls_hydrogen_treatment constr
_refine_ls_matrix_type full
_refine_ls_number_parameters 475
_refine_ls_number_reflns 7256
_refine_ls_number_restraints 6
_refine_ls_restrained_S_all 1.003
_refine_ls_R_factor_all 0.0630
_refine_ls_R_factor_gt 0.0343
_refine_ls_shift/su_max 0.000
_refine_ls_shift/su_mean 0.000
_refine_ls_structure_factor_coef Fsqd
_refine_ls_weighting_details 'w=1/[\s^2^(Fo^2^)+(0.0400P)^2^+1.2200P] where P=(Fo^2^+2Fc^2^)/3'
_refine_ls_weighting_scheme calc
_refine_ls_wR_factor_gt 0.0742
_refine_ls_wR_factor_ref 0.0862
_reflns_number_gt 5131
_reflns_number_total 7256
_reflns_threshold_expression 'I > 2\s(I)'
_cod_data_source_file fm3047sup1.cif
_cod_data_source_block II
_cod_depositor_comments 'Adding full bibliography for 2020709--2020710.cif.'
_cod_original_cell_volume 3162.5(8)
_cod_database_code 2020710
_shelx_space_group_comment
;
The symmetry employed for this shelxl refinement is uniquely defined
by the following loop, which should always be used as a source of
symmetry information in preference to the above space-group names.
They are only intended as comments.
;
_shelx_estimated_absorpt_t_min 0.633
_shelx_estimated_absorpt_t_max 0.798

loop_
_space_group_symop_operation_xyz
'x, y, z'
'-x+1/2, y+1/2, -z+1/2'
'-x, -y, -z'
'x-1/2, -y-1/2, z-1/2'

loop_
_atom_site_type_symbol
_atom_site_label
_atom_site_fract_x
_atom_site_fract_y
_atom_site_fract_z
_atom_site_U_iso_or_equiv
_atom_site_adp_type
_atom_site_calc_flag
_atom_site_occupancy
_atom_site_disorder_assembly
_atom_site_disorder_group
Zn Zn1 0.05036(2) 0.16234(2) -0.16592(2) 0.03153(8) Uani d 1 . .
Zn Zn2 -0.02623(3) 0.33752(2) -0.31319(2) 0.03484(8) Uani d 1 . .
C C1 -0.2793(2) 0.15344(12) -0.30902(13) 0.0296(5) Uani d 1 . .
C C2 -0.2977(2) 0.08685(13) -0.26613(14) 0.0336(5) Uani d 1 . .
H H2 -0.2471 0.0755 -0.2190 0.040 Uiso calc 1 . .
C C3 -0.3895(2) 0.03731(13) -0.29217(15) 0.0367(6) Uani d 1 . .
C C4 -0.4666(2) 0.05491(15) -0.36186(17) 0.0447(6) Uani d 1 . .
H H4 -0.5282 0.0210 -0.3795 0.054 Uiso calc 1 . .
C C5 -0.4535(2) 0.12205(15) -0.40570(15) 0.0411(6) Uani d 1 . .
C C6 -0.3579(2) 0.17062(13) -0.37868(14) 0.0353(5) Uani d 1 . .
H H6 -0.3462 0.2153 -0.4076 0.042 Uiso calc 1 . .
C C7 -0.1764(2) 0.20578(13) -0.28062(14) 0.0304(5) Uani d 1 . .
C C8 -0.4081(2) -0.03428(16) -0.2435(2) 0.0495(7) Uani d 1 . .
C C9 -0.5391(3) 0.1424(2) -0.47983(19) 0.0683(10) Uani d 1 . .
H H9A -0.5250 0.1091 -0.5245 0.102 Uiso calc 1 . .
H H9B -0.5257 0.1945 -0.4952 0.102 Uiso calc 1 . .
H H9C -0.6211 0.1366 -0.4669 0.102 Uiso calc 1 . .
C C10 0.2197(2) 0.37392(13) -0.15814(14) 0.0337(5) Uani d 1 . .
C C11 0.2425(2) 0.42546(14) -0.21945(14) 0.0358(5) Uani d 1 . .
H H11 0.2196 0.4137 -0.2742 0.043 Uiso calc 1 . .
C C12 0.2991(2) 0.49426(13) -0.19913(14) 0.0362(5) Uani d 1 . .
C C13 0.3299(2) 0.51224(14) -0.11678(15) 0.0396(6) Uani d 1 . .
H H13 0.3681 0.5585 -0.1032 0.047 Uiso calc 1 . .
C C14 0.3046(2) 0.46243(15) -0.05470(14) 0.0396(6) Uani d 1 . .
C C15 0.2505(2) 0.39341(14) -0.07636(15) 0.0384(6) Uani d 1 . .
H H15 0.2343 0.3591 -0.0354 0.046 Uiso calc 1 . .
C C16 0.1596(2) 0.29963(14) -0.18121(15) 0.0353(5) Uani d 1 . .
C C17 0.3283(2) 0.54925(14) -0.26573(16) 0.0407(6) Uani d 1 . .
C C18 0.3327(3) 0.48551(17) 0.03429(16) 0.0556(8) Uani d 1 . .
H H18A 0.2623 0.5085 0.0538 0.083 Uiso calc 1 . .
H H18B 0.3981 0.5216 0.0389 0.083 Uiso calc 1 . .
H H18C 0.3554 0.4411 0.0666 0.083 Uiso calc 1 . .
C C19 0.0766(2) 0.11133(13) 0.00854(14) 0.0360(6) Uani d 1 . .
C C20 -0.1086(3) 0.08888(17) 0.04068(17) 0.0528(7) Uani d 1 . .
H H20 -0.1737 0.0763 0.0697 0.063 Uiso calc 1 . .
C C21 -0.1129(2) 0.10806(17) -0.03944(17) 0.0496(7) Uani d 1 . .
H H21 -0.1829 0.1113 -0.0754 0.059 Uiso calc 1 . .
C C22 0.2097(2) 0.11930(17) 0.01574(16) 0.0474(7) Uani d 1 . .
H H22A 0.2360 0.1278 -0.0377 0.071 Uiso calc 1 . .
H H22B 0.2463 0.0734 0.0388 0.071 Uiso calc 1 . .
H H22C 0.2333 0.1619 0.0507 0.071 Uiso calc 1 . .
C C23 0.0570(3) 0.08056(17) 0.15708(15) 0.0515(7) Uani d 1 . .
H H23A 0.1435 0.0710 0.1609 0.062 Uiso calc 1 . .
H H23B 0.0184 0.0362 0.1786 0.062 Uiso calc 1 . .
C C24 0.0325(4) 0.15023(18) 0.20813(19) 0.0721(10) Uani d 1 . .
H H24A 0.0623 0.1953 0.1820 0.087 Uiso calc 1 . .
H H24B -0.0543 0.1560 0.2088 0.087 Uiso calc 1 . .
C C25 0.0889(3) 0.1466(2) 0.2937(2) 0.0860(13) Uani d 1 . .
H H25C 0.1764 0.1486 0.2953 0.103 Uiso calc 0.626(9) A 2
H H25D 0.0661 0.0999 0.3202 0.103 Uiso calc 0.626(9) A 2
H H25A 0.1639 0.1192 0.2893 0.103 Uiso calc 0.374(9) A 1
H H25B 0.0376 0.1114 0.3202 0.103 Uiso calc 0.374(9) A 1
C C26 0.0053(11) 0.2506(7) 0.3682(6) 0.065(3) Uani d 0.374(9) A 1
H H26A -0.0155 0.2817 0.3198 0.078 Uiso calc 0.374(9) A 1
H H26B -0.0610 0.2153 0.3737 0.078 Uiso calc 0.374(9) A 1
C C27 0.1220(10) 0.2051(6) 0.3579(5) 0.059(3) Uani d 0.374(9) A 1
H H27A 0.1844 0.2387 0.3410 0.071 Uiso calc 0.374(9) A 1
H H27B 0.1518 0.1808 0.4092 0.071 Uiso calc 0.374(9) A 1
C C28 0.033(2) 0.3681(12) 0.4398(16) 0.054(5) Uani d 0.374(9) A 1
H H28 0.0380 0.3982 0.3934 0.065 Uiso calc 0.374(9) A 1
C C29 0.037(3) 0.398(2) 0.532(2) 0.051(6) Uani d 0.374(9) A 1
H H29 0.0466 0.4486 0.5508 0.061 Uiso calc 0.374(9) A 1
C C30 0.0133(10) 0.2760(8) 0.5195(8) 0.040(3) Uani d 0.374(9) A 1
C C30A -0.0055(14) 0.1985(6) 0.5455(9) 0.075(4) Uani d 0.374(9) A 1
H H30A 0.0196 0.1939 0.6031 0.112 Uiso calc 0.374(9) A 1
H H30B 0.0411 0.1643 0.5153 0.112 Uiso calc 0.374(9) A 1
H H30C -0.0898 0.1859 0.5354 0.112 Uiso calc 0.374(9) A 1
N N1 0.00270(18) 0.12210(11) -0.05950(12) 0.0353(5) Uani d 1 . .
N N2 0.0110(2) 0.09173(12) 0.07065(12) 0.0434(5) Uani d 1 . .
N N3 0.0217(10) 0.2995(5) 0.4405(5) 0.045(2) Uani d 0.374(9) A 1
N N4 0.0255(2) 0.34020(12) 0.57277(13) 0.0405(5) Uani d 1 . .
O O1 0.15196(17) 0.25053(10) -0.12454(10) 0.0462(5) Uani d 1 . .
O O2 0.11837(15) 0.28620(9) -0.25399(10) 0.0413(4) Uani d 1 . .
O O3 0.2821(2) 0.53959(13) -0.33578(12) 0.0670(6) Uani d 1 . .
O O4 0.40538(19) 0.60062(10) -0.24445(11) 0.0547(5) Uani d 1 . .
O O5 -0.11696(15) 0.19213(10) -0.21343(10) 0.0407(4) Uani d 1 . .
O O6 -0.15918(17) 0.26201(10) -0.32596(11) 0.0458(4) Uani d 1 . .
O O7 -0.3765(2) -0.03635(13) -0.16973(14) 0.0745(7) Uani d 1 . .
O O8 -0.4546(2) -0.09066(12) -0.28117(15) 0.0763(7) Uani d 1 . .
N N3A 0.0874(6) 0.3045(3) 0.4591(3) 0.0445(12) Uani d 0.626(9) A 2
C C28A 0.0634(13) 0.3844(7) 0.4526(10) 0.058(3) Uani d 0.626(9) A 2
H H28A 0.0734 0.4157 0.4079 0.070 Uiso calc 0.626(9) A 2
C C29A 0.0270(18) 0.4035(11) 0.5177(15) 0.061(5) Uani d 0.626(9) A 2
H H29A 0.0032 0.4529 0.5298 0.073 Uiso calc 0.626(9) A 2
C C31A 0.0666(7) 0.2840(4) 0.5347(5) 0.0443(17) Uani d 0.626(9) A 2
C C31 0.0834(11) 0.2034(4) 0.5662(5) 0.097(4) Uani d 0.626(9) A 2
H H31A 0.0340 0.1693 0.5314 0.146 Uiso calc 0.626(9) A 2
H H31B 0.0602 0.2006 0.6211 0.146 Uiso calc 0.626(9) A 2
H H31C 0.1669 0.1890 0.5663 0.146 Uiso calc 0.626(9) A 2
C C27A 0.1314(5) 0.2542(3) 0.3964(3) 0.0538(18) Uani d 0.626(9) A 2
H H27C 0.1863 0.2830 0.3657 0.065 Uiso calc 0.626(9) A 2
H H27D 0.1772 0.2127 0.4238 0.065 Uiso calc 0.626(9) A 2
C C26A 0.0371(7) 0.2217(4) 0.3392(5) 0.076(2) Uani d 0.626(9) A 2
H H26C 0.0095 0.2597 0.2984 0.091 Uiso calc 0.626(9) A 2
H H26D -0.0313 0.2070 0.3683 0.091 Uiso calc 0.626(9) A 2

loop_
_atom_site_aniso_label
_atom_site_aniso_U_11
_atom_site_aniso_U_22
_atom_site_aniso_U_33
_atom_site_aniso_U_12
_atom_site_aniso_U_13
_atom_site_aniso_U_23
Zn1 0.04157(16) 0.02407(14) 0.02896(14) 0.00004(12) 0.00347(12) -0.00089(11)
Zn2 0.04725(18) 0.02420(14) 0.03306(15) -0.00411(12) 0.00387(12) 0.00100(11)
C1 0.0362(12) 0.0258(12) 0.0278(11) 0.0032(10) 0.0076(10) 0.0018(9)
C2 0.0373(13) 0.0315(13) 0.0316(12) 0.0025(10) 0.0025(10) 0.0018(10)
C3 0.0343(13) 0.0307(13) 0.0456(14) -0.0005(10) 0.0066(11) 0.0058(11)
C4 0.0413(15) 0.0391(15) 0.0535(16) -0.0090(12) 0.0025(13) 0.0022(12)
C5 0.0419(15) 0.0433(15) 0.0369(14) -0.0017(12) -0.0021(11) 0.0038(11)
C6 0.0390(13) 0.0329(13) 0.0339(12) 0.0008(11) 0.0023(10) 0.0069(10)
C7 0.0342(13) 0.0273(12) 0.0307(12) 0.0018(10) 0.0090(10) -0.0016(9)
C8 0.0323(14) 0.0409(16) 0.076(2) -0.0006(12) 0.0106(14) 0.0206(15)
C9 0.060(2) 0.082(2) 0.059(2) -0.0118(17) -0.0169(16) 0.0211(17)
C10 0.0365(13) 0.0291(12) 0.0355(13) -0.0067(10) 0.0039(11) 0.0019(10)
C11 0.0398(14) 0.0386(14) 0.0291(12) -0.0049(11) 0.0040(10) 0.0000(10)
C12 0.0422(14) 0.0333(13) 0.0342(12) -0.0032(11) 0.0099(11) 0.0047(10)
C13 0.0521(15) 0.0300(13) 0.0370(13) -0.0149(11) 0.0061(12) -0.0006(10)
C14 0.0473(15) 0.0415(14) 0.0294(12) -0.0112(12) 0.0007(11) -0.0001(11)
C15 0.0423(14) 0.0399(14) 0.0330(13) -0.0128(11) 0.0036(11) 0.0056(11)
C16 0.0322(13) 0.0291(13) 0.0451(15) -0.0020(10) 0.0072(11) -0.0001(11)
C17 0.0521(16) 0.0331(14) 0.0397(15) 0.0006(12) 0.0179(13) 0.0019(11)
C18 0.075(2) 0.0562(18) 0.0352(14) -0.0207(16) 0.0038(14) -0.0029(13)
C19 0.0504(15) 0.0280(12) 0.0291(12) -0.0055(11) 0.0012(11) -0.0007(10)
C20 0.0510(17) 0.066(2) 0.0429(15) -0.0070(15) 0.0105(13) 0.0089(14)
C21 0.0402(15) 0.0664(19) 0.0417(15) -0.0039(14) 0.0020(12) 0.0081(14)
C22 0.0523(17) 0.0555(18) 0.0337(14) -0.0052(14) 0.0004(12) 0.0025(12)
C23 0.0675(19) 0.0580(18) 0.0285(13) -0.0090(15) 0.0019(13) 0.0025(12)
C24 0.112(3) 0.059(2) 0.0519(18) -0.0273(19) 0.037(2) -0.0102(15)
C25 0.081(3) 0.121(3) 0.060(2) -0.030(2) 0.0207(19) -0.044(2)
C26 0.083(8) 0.069(7) 0.044(5) -0.004(6) 0.018(5) -0.012(5)
C27 0.057(6) 0.083(8) 0.041(5) -0.006(5) 0.015(4) -0.014(5)
C28 0.068(8) 0.052(9) 0.046(7) 0.001(6) 0.026(6) 0.014(6)
C29 0.055(9) 0.061(14) 0.040(11) 0.017(7) 0.023(6) 0.017(7)
C30 0.047(6) 0.036(5) 0.038(6) 0.001(5) 0.011(5) -0.008(4)
C30A 0.123(11) 0.028(5) 0.078(9) 0.016(7) 0.035(9) 0.004(5)
N1 0.0426(12) 0.0329(11) 0.0305(11) -0.0026(9) 0.0035(9) 0.0043(8)
N2 0.0557(14) 0.0433(13) 0.0315(11) -0.0048(11) 0.0055(10) 0.0037(9)
N3 0.055(6) 0.053(5) 0.028(4) 0.001(4) 0.003(4) -0.004(3)
N4 0.0566(14) 0.0268(11) 0.0398(12) 0.0038(10) 0.0122(10) 0.0097(10)
O1 0.0602(12) 0.0359(10) 0.0419(10) -0.0158(9) 0.0020(9) 0.0023(8)
O2 0.0488(10) 0.0343(10) 0.0395(10) -0.0004(8) -0.0023(8) -0.0098(8)
O3 0.0883(16) 0.0705(15) 0.0422(12) -0.0185(12) 0.0056(11) 0.0175(10)
O4 0.0837(15) 0.0369(10) 0.0453(11) -0.0213(10) 0.0154(10) 0.0056(8)
O5 0.0371(9) 0.0488(10) 0.0351(9) -0.0032(8) -0.0019(8) 0.0050(8)
O6 0.0558(11) 0.0366(10) 0.0431(10) -0.0153(9) -0.0046(8) 0.0104(8)
O7 0.1042(19) 0.0592(14) 0.0625(15) 0.0117(13) 0.0201(14) 0.0310(12)
O8 0.0730(15) 0.0404(12) 0.1082(19) -0.0248(11) -0.0269(13) 0.0266(12)
N3A 0.052(3) 0.046(2) 0.037(3) 0.000(2) 0.013(2) -0.0024(19)
C28A 0.091(9) 0.035(4) 0.053(6) 0.003(4) 0.027(5) 0.015(4)
C29A 0.113(11) 0.028(5) 0.047(8) 0.017(5) 0.030(6) 0.022(4)
C31A 0.073(5) 0.028(3) 0.032(3) -0.006(4) 0.009(4) -0.003(2)
C31 0.206(11) 0.037(3) 0.054(4) 0.035(6) 0.043(6) 0.007(3)
C27A 0.061(3) 0.062(4) 0.042(3) -0.009(3) 0.023(2) -0.007(3)
C26A 0.055(4) 0.097(5) 0.073(5) -0.001(4) -0.007(4) -0.040(4)

loop_
_atom_type_symbol
_atom_type_description
_atom_type_scat_dispersion_real
_atom_type_scat_dispersion_imag
_atom_type_scat_source
C C 0.0033 0.0016 'International Tables Vol C Tables 4.2.6.8 and 6.1.1.4'
H H 0.0000 0.0000 'International Tables Vol C Tables 4.2.6.8 and 6.1.1.4'
N N 0.0061 0.0033 'International Tables Vol C Tables 4.2.6.8 and 6.1.1.4'
O O 0.0106 0.0060 'International Tables Vol C Tables 4.2.6.8 and 6.1.1.4'
Zn Zn 0.2839 1.4301 'International Tables Vol C Tables 4.2.6.8 and 6.1.1.4'

loop_
_geom_angle_atom_site_label_1
_geom_angle_atom_site_label_2
_geom_angle_atom_site_label_3
_geom_angle_site_symmetry_1
_geom_angle_site_symmetry_3
_geom_angle
O4 Zn1 O1 2_544 . 121.06(8)
O4 Zn1 N1 2_544 . 125.23(8)
O1 Zn1 N1 . . 99.54(8)
O4 Zn1 O5 2_544 . 98.37(8)
O1 Zn1 O5 . . 113.72(8)
N1 Zn1 O5 . . 96.61(8)
O6 Zn2 O2 . . 107.84(7)
O6 Zn2 N4 . 1_554 101.29(8)
O2 Zn2 N4 . 1_554 99.90(8)
O6 Zn2 O8 . 2_454 111.30(9)
O2 Zn2 O8 . 2_454 92.74(8)
N4 Zn2 O8 1_554 2_454 139.36(9)
O6 Zn2 O7 . 2_454 105.79(8)
O2 Zn2 O7 . 2_454 141.12(7)
N4 Zn2 O7 1_554 2_454 92.05(8)
O8 Zn2 O7 2_454 2_454 56.71(8)
O6 Zn2 C8 . 2_454 112.79(8)
O2 Zn2 C8 . 2_454 117.38(8)
N4 Zn2 C8 1_554 2_454 115.76(10)
O8 Zn2 C8 2_454 2_454 28.63(9)
O7 Zn2 C8 2_454 2_454 28.16(8)
C2 C1 C6 . . 118.8(2)
C2 C1 C7 . . 120.1(2)
C6 C1 C7 . . 121.1(2)
C3 C2 C1 . . 121.0(2)
C3 C2 H2 . . 119.5
C1 C2 H2 . . 119.5
C2 C3 C4 . . 119.5(2)
C2 C3 C8 . . 119.7(2)
C4 C3 C8 . . 120.8(2)
C5 C4 C3 . . 121.5(2)
C5 C4 H4 . . 119.2
C3 C4 H4 . . 119.2
C4 C5 C6 . . 117.6(2)
C4 C5 C9 . . 121.7(2)
C6 C5 C9 . . 120.7(2)
C5 C6 C1 . . 121.4(2)
C5 C6 H6 . . 119.3
C1 C6 H6 . . 119.3
O5 C7 O6 . . 124.8(2)
O5 C7 C1 . . 118.5(2)
O6 C7 C1 . . 116.7(2)
O7 C8 O8 . . 121.9(3)
O7 C8 C3 . . 120.3(3)
O8 C8 C3 . . 117.8(3)
O7 C8 Zn2 . 2_444 71.38(17)
O8 C8 Zn2 . 2_444 50.83(14)
C3 C8 Zn2 . 2_444 167.6(2)
C5 C9 H9A . . 109.5
C5 C9 H9B . . 109.5
H9A C9 H9B . . 109.5
C5 C9 H9C . . 109.5
H9A C9 H9C . . 109.5
H9B C9 H9C . . 109.5
C11 C10 C15 . . 119.4(2)
C11 C10 C16 . . 119.3(2)
C15 C10 C16 . . 121.2(2)
C12 C11 C10 . . 120.1(2)
C12 C11 H11 . . 120.0
C10 C11 H11 . . 120.0
C11 C12 C13 . . 119.4(2)
C11 C12 C17 . . 120.3(2)
C13 C12 C17 . . 120.3(2)
C14 C13 C12 . . 121.2(2)
C14 C13 H13 . . 119.4
C12 C13 H13 . . 119.4
C15 C14 C13 . . 118.4(2)
C15 C14 C18 . . 121.6(2)
C13 C14 C18 . . 120.0(2)
C14 C15 C10 . . 121.4(2)
C14 C15 H15 . . 119.3
C10 C15 H15 . . 119.3
O2 C16 O1 . . 121.4(2)
O2 C16 C10 . . 121.0(2)
O1 C16 C10 . . 117.6(2)
O3 C17 O4 . . 124.5(2)
O3 C17 C12 . . 119.3(2)
O4 C17 C12 . . 116.1(2)
C14 C18 H18A . . 109.5
C14 C18 H18B . . 109.5
H18A C18 H18B . . 109.5
C14 C18 H18C . . 109.5
H18A C18 H18C . . 109.5
H18B C18 H18C . . 109.5
N1 C19 N2 . . 109.4(2)
N1 C19 C22 . . 125.7(2)
N2 C19 C22 . . 124.9(2)
C21 C20 N2 . . 106.3(2)
C21 C20 H20 . . 126.9
N2 C20 H20 . . 126.9
C20 C21 N1 . . 109.3(2)
C20 C21 H21 . . 125.3
N1 C21 H21 . . 125.3
C19 C22 H22A . . 109.5
C19 C22 H22B . . 109.5
H22A C22 H22B . . 109.5
C19 C22 H22C . . 109.5
H22A C22 H22C . . 109.5
H22B C22 H22C . . 109.5
N2 C23 C24 . . 111.1(3)
N2 C23 H23A . . 109.4
C24 C23 H23A . . 109.4
N2 C23 H23B . . 109.4
C24 C23 H23B . . 109.4
H23A C23 H23B . . 108.0
C25 C24 C23 . . 113.9(3)
C25 C24 H24A . . 108.8
C23 C24 H24A . . 108.8
C25 C24 H24B . . 108.8
C23 C24 H24B . . 108.8
H24A C24 H24B . . 107.7
C24 C25 C27 . . 133.9(6)
C24 C25 C26A . . 105.2(4)
C24 C25 H25C . . 110.7
C26A C25 H25C . . 110.7
C24 C25 H25D . . 110.7
C26A C25 H25D . . 110.7
H25C C25 H25D . . 108.8
C24 C25 H25A . . 103.7
C27 C25 H25A . . 103.7
C24 C25 H25B . . 103.7
C27 C25 H25B . . 103.7
H25A C25 H25B . . 105.4
N3 C26 C27 . . 110.6(9)
N3 C26 H26A . . 109.5
C27 C26 H26A . . 109.5
N3 C26 H26B . . 109.5
C27 C26 H26B . . 109.5
H26A C26 H26B . . 108.1
C25 C27 C26 . . 106.3(8)
C25 C27 H27A . . 110.5
C26 C27 H27A . . 110.5
C25 C27 H27B . . 110.5
C26 C27 H27B . . 110.5
H27A C27 H27B . . 108.7
N3 C28 C29 . . 108(2)
N3 C28 H28 . . 125.8
C29 C28 H28 . . 125.8
N4 C29 C28 . . 104(3)
N4 C29 H29 . . 128.0
C28 C29 H29 . . 128.0
N3 C30 N4 . . 109.3(10)
N3 C30 C30A . . 126.0(11)
N4 C30 C30A . . 124.7(11)
C30 C30A H30A . . 109.5
C30 C30A H30B . . 109.5
H30A C30A H30B . . 109.5
C30 C30A H30C . . 109.5
H30A C30A H30C . . 109.5
H30B C30A H30C . . 109.5
C19 N1 C21 . . 106.7(2)
C19 N1 Zn1 . . 125.86(17)
C21 N1 Zn1 . . 127.10(17)
C19 N2 C20 . . 108.3(2)
C19 N2 C23 . . 126.6(2)
C20 N2 C23 . . 125.0(2)
C28 N3 C30 . . 109.0(14)
C28 N3 C26 . . 125.5(15)
C30 N3 C26 . . 125.1(9)
C29 N4 C30 . . 109(2)
C31A N4 C29A . . 105.2(9)
C29 N4 Zn2 . 1_556 125.3(17)
C31A N4 Zn2 . 1_556 126.0(4)
C30 N4 Zn2 . 1_556 122.3(6)
C29A N4 Zn2 . 1_556 128.9(9)
C16 O1 Zn1 . . 110.52(15)
C16 O2 Zn2 . . 125.11(16)
C17 O4 Zn1 . 2_554 113.86(17)
C7 O5 Zn1 . . 141.12(16)
C7 O6 Zn2 . . 127.96(16)
C8 O7 Zn2 . 2_444 80.45(18)
C8 O8 Zn2 . 2_444 100.5(2)
C31A N3A C28A . . 106.6(8)
C31A N3A C27A . . 125.9(5)
C28A N3A C27A . . 127.4(8)
C29A C28A N3A . . 106.2(14)
C29A C28A H28A . . 126.9
N3A C28A H28A . . 126.9
C28A C29A N4 . . 111.4(15)
C28A C29A H29A . . 124.3
N4 C29A H29A . . 124.3
N4 C31A N3A . . 110.5(6)
N4 C31A C31 . . 126.3(7)
N3A C31A C31 . . 123.0(7)
C31A C31 H31A . . 109.5
C31A C31 H31B . . 109.5
H31A C31 H31B . . 109.5
C31A C31 H31C . . 109.5
H31A C31 H31C . . 109.5
H31B C31 H31C . . 109.5
C26A C27A N3A . . 114.6(6)
C26A C27A H27C . . 108.6
N3A C27A H27C . . 108.6
C26A C27A H27D . . 108.6
N3A C27A H27D . . 108.6
H27C C27A H27D . . 107.6
C27A C26A C25 . . 110.1(6)
C27A C26A H26C . . 109.6
C25 C26A H26C . . 109.6
C27A C26A H26D . . 109.6
C25 C26A H26D . . 109.6
H26C C26A H26D . . 108.2

loop_
_geom_bond_atom_site_label_1
_geom_bond_atom_site_label_2
_geom_bond_site_symmetry_2
_geom_bond_distance
Zn1 O4 2_544 1.9238(17)
Zn1 O1 . 1.9896(17)
Zn1 N1 . 1.9979(19)
Zn1 O5 . 2.0107(17)
Zn2 O6 . 1.9761(17)
Zn2 O2 . 2.0041(17)
Zn2 N4 1_554 2.007(2)
Zn2 O8 2_454 2.018(2)
Zn2 O7 2_454 2.460(2)
Zn2 C8 2_454 2.559(3)
C1 C2 . 1.385(3)
C1 C6 . 1.399(3)
C1 C7 . 1.501(3)
C2 C3 . 1.374(3)
C2 H2 . 0.9300
C3 C4 . 1.392(4)
C3 C8 . 1.509(3)
C4 C5 . 1.391(3)
C4 H4 . 0.9300
C5 C6 . 1.397(3)
C5 C9 . 1.509(4)
C6 H6 . 0.9300
C7 O5 . 1.249(3)
C7 O6 . 1.258(3)
C8 O7 . 1.225(4)
C8 O8 . 1.248(4)
C8 Zn2 2_444 2.559(3)
C9 H9A . 0.9600
C9 H9B . 0.9600
C9 H9C . 0.9600
C10 C11 . 1.391(3)
C10 C15 . 1.392(3)
C10 C16 . 1.492(3)
C11 C12 . 1.383(3)
C11 H11 . 0.9300
C12 C13 . 1.394(3)
C12 C17 . 1.512(3)
C13 C14 . 1.388(3)
C13 H13 . 0.9300
C14 C15 . 1.379(3)
C14 C18 . 1.514(3)
C15 H15 . 0.9300
C16 O2 . 1.256(3)
C16 O1 . 1.273(3)
C17 O3 . 1.221(3)
C17 O4 . 1.266(3)
C18 H18A . 0.9600
C18 H18B . 0.9600
C18 H18C . 0.9600
C19 N1 . 1.330(3)
C19 N2 . 1.352(3)
C19 C22 . 1.477(4)
C20 C21 . 1.350(4)
C20 N2 . 1.370(3)
C20 H20 . 0.9300
C21 N1 . 1.377(3)
C21 H21 . 0.9300
C22 H22A . 0.9600
C22 H22B . 0.9600
C22 H22C . 0.9600
C23 N2 . 1.470(3)
C23 C24 . 1.517(4)
C23 H23A . 0.9700
C23 H23B . 0.9700
C24 C25 . 1.479(5)
C24 H24A . 0.9700
C24 H24B . 0.9700
C25 C27 . 1.486(11)
C25 C26A . 1.641(8)
C25 H25C . 0.9700
C25 H25D . 0.9700
C25 H25A . 0.9700
C25 H25B . 0.9700
C26 N3 . 1.458(14)
C26 C27 . 1.543(17)
C26 H26A . 0.9700
C26 H26B . 0.9700
C27 H27A . 0.9700
C27 H27B . 0.9700
C28 N3 . 1.21(2)
C28 C29 . 1.60(5)
C28 H28 . 0.9300
C29 N4 . 1.23(3)
C29 H29 . 0.9300
C30 N3 . 1.369(15)
C30 N4 . 1.421(13)
C30 C30A . 1.441(18)
C30A H30A . 0.9600
C30A H30B . 0.9600
C30A H30C . 0.9600
N4 C31A . 1.273(8)
N4 C29A . 1.43(2)
N4 Zn2 1_556 2.007(2)
O4 Zn1 2_554 1.9238(17)
O7 Zn2 2_444 2.459(2)
O8 Zn2 2_444 2.018(2)
N3A C31A . 1.329(9)
N3A C28A . 1.424(14)
N3A C27A . 1.472(7)
C28A C29A . 1.22(3)
C28A H28A . 0.9300
C29A H29A . 0.9300
C31A C31 . 1.506(10)
C31 H31A . 0.9600
C31 H31B . 0.9600
C31 H31C . 0.9600
C27A C26A . 1.450(9)
C27A H27C . 0.9700
C27A H27D . 0.9700
C26A H26C . 0.9700
C26A H26D . 0.9700

loop_
_geom_torsion_atom_site_label_1
_geom_torsion_atom_site_label_2
_geom_torsion_atom_site_label_3
_geom_torsion_atom_site_label_4
_geom_torsion_site_symmetry_1
_geom_torsion_site_symmetry_4
_geom_torsion
C6 C1 C2 C3 . . 1.5(3)
C7 C1 C2 C3 . . -178.5(2)
C1 C2 C3 C4 . . -1.1(4)
C1 C2 C3 C8 . . -179.3(2)
C2 C3 C4 C5 . . -0.5(4)
C8 C3 C4 C5 . . 177.6(3)
C3 C4 C5 C6 . . 1.7(4)
C3 C4 C5 C9 . . -178.2(3)
C4 C5 C6 C1 . . -1.3(4)
C9 C5 C6 C1 . . 178.6(3)
C2 C1 C6 C5 . . -0.3(4)
C7 C1 C6 C5 . . 179.8(2)
C2 C1 C7 O5 . . -7.5(3)
C6 C1 C7 O5 . . 172.4(2)
C2 C1 C7 O6 . . 174.6(2)
C6 C1 C7 O6 . . -5.5(3)
C2 C3 C8 O7 . . 26.8(4)
C4 C3 C8 O7 . . -151.3(3)
C2 C3 C8 O8 . . -152.2(3)
C4 C3 C8 O8 . . 29.7(4)
C2 C3 C8 Zn2 . 2_444 -173.8(8)
C4 C3 C8 Zn2 . 2_444 8.1(11)
C15 C10 C11 C12 . . 2.3(4)
C16 C10 C11 C12 . . -179.4(2)
C10 C11 C12 C13 . . -1.8(4)
C10 C11 C12 C17 . . 177.7(2)
C11 C12 C13 C14 . . -0.1(4)
C17 C12 C13 C14 . . -179.7(2)
C12 C13 C14 C15 . . 1.5(4)
C12 C13 C14 C18 . . -176.5(3)
C13 C14 C15 C10 . . -1.1(4)
C18 C14 C15 C10 . . 176.9(3)
C11 C10 C15 C14 . . -0.8(4)
C16 C10 C15 C14 . . -179.1(2)
C11 C10 C16 O2 . . -7.3(4)
C15 C10 C16 O2 . . 171.1(2)
C11 C10 C16 O1 . . 172.6(2)
C15 C10 C16 O1 . . -9.1(4)
C11 C12 C17 O3 . . 13.6(4)
C13 C12 C17 O3 . . -166.8(3)
C11 C12 C17 O4 . . -162.9(2)
C13 C12 C17 O4 . . 16.7(4)
N2 C20 C21 N1 . . 0.5(3)
N2 C23 C24 C25 . . -173.3(3)
C23 C24 C25 C27 . . 159.1(6)
C23 C24 C25 C26A . . -173.3(4)
C24 C25 C27 C26 . . 55.3(9)
N3 C26 C27 C25 . . 169.0(7)
N3 C28 C29 N4 . . -1(3)
N2 C19 N1 C21 . . -0.6(3)
C22 C19 N1 C21 . . 179.4(3)
N2 C19 N1 Zn1 . . 173.16(16)
C22 C19 N1 Zn1 . . -6.9(4)
C20 C21 N1 C19 . . 0.0(3)
C20 C21 N1 Zn1 . . -173.60(19)
N1 C19 N2 C20 . . 0.9(3)
C22 C19 N2 C20 . . -179.0(3)
N1 C19 N2 C23 . . -175.1(2)
C22 C19 N2 C23 . . 5.0(4)
C21 C20 N2 C19 . . -0.9(3)
C21 C20 N2 C23 . . 175.2(3)
C24 C23 N2 C19 . . 100.4(3)
C24 C23 N2 C20 . . -74.9(3)
C29 C28 N3 C30 . . 2(2)
C29 C28 N3 C26 . . 175.3(14)
N4 C30 N3 C28 . . -2.3(16)
C30A C30 N3 C28 . . 177.5(15)
N4 C30 N3 C26 . . -175.6(9)
C30A C30 N3 C26 . . 4.2(18)
C27 C26 N3 C28 . . 106.7(18)
C27 C26 N3 C30 . . -81.1(12)
C28 C29 N4 C30 . . 0(2)
C28 C29 N4 Zn2 . 1_556 -160.7(10)
N3 C30 N4 C29 . . 1.5(16)
C30A C30 N4 C29 . . -178.2(16)
N3 C30 N4 Zn2 . 1_556 162.6(6)
C30A C30 N4 Zn2 . 1_556 -17.2(13)
O2 C16 O1 Zn1 . . -7.6(3)
C10 C16 O1 Zn1 . . 172.57(16)
O1 C16 O2 Zn2 . . 110.8(2)
C10 C16 O2 Zn2 . . -69.4(3)
O3 C17 O4 Zn1 . 2_554 -1.9(4)
C12 C17 O4 Zn1 . 2_554 174.37(16)
O6 C7 O5 Zn1 . . -66.9(4)
C1 C7 O5 Zn1 . . 115.4(2)
O5 C7 O6 Zn2 . . 7.5(4)
C1 C7 O6 Zn2 . . -174.72(15)
O8 C8 O7 Zn2 . 2_444 -5.6(3)
C3 C8 O7 Zn2 . 2_444 175.4(2)
O7 C8 O8 Zn2 . 2_444 6.9(3)
C3 C8 O8 Zn2 . 2_444 -174.15(19)
C31A N3A C28A C29A . . -3.2(15)
C27A N3A C28A C29A . . 179.1(13)
N3A C28A C29A N4 . . 1.1(19)
C31A N4 C29A C28A . . 1.5(18)
Zn2 N4 C29A C28A 1_556 . -179.5(10)
C29A N4 C31A N3A . . -3.6(11)
Zn2 N4 C31A N3A 1_556 . 177.4(3)
C29A N4 C31A C31 . . -180.0(11)
Zn2 N4 C31A C31 1_556 . 1.0(9)
C28A N3A C31A N4 . . 4.3(8)
C27A N3A C31A N4 . . -178.0(6)
C28A N3A C31A C31 . . -179.2(8)
C27A N3A C31A C31 . . -1.4(11)
C31A N3A C27A C26A . . 95.5(7)
C28A N3A C27A C26A . . -87.2(9)
N3A C27A C26A C25 . . -161.0(5)
C24 C25 C26A C27A . . -142.3(5)
